data_1575682
loop_
_publ_author_name
'Jung, Mi-Hee'

_publ_section_title
;
 Near-infrared light emitting diodes based on an oxygen moiety containing
 2D Ruddlesden--Popper perovskites
;
_journal_issue 40
_journal_name_full CrystEngComm
_journal_page_first 6660
_journal_page_last 6671
_journal_paper_doi 10.1039/D5CE00805K
_journal_volume 27
_journal_year 2025
_chemical_formula_sum 'C30 H78 I21 N6 O6 Pb6'
_chemical_formula_weight 4527.02
_space_group_crystal_system orthorhombic
_space_group_IT_number 62
_space_group_name_Hall '-P 2ac 2n'
_space_group_name_H-M_alt 'P n m a'
_atom_sites_solution_hydrogens geom
_audit_creation_method SHELXL-2018/3
_audit_update_record
;
2024-10-31 deposited with the CCDC.	2025-09-10 downloaded from the CCDC.
;
_cell_angle_alpha 90
_cell_angle_beta 90
_cell_angle_gamma 90
_cell_formula_units_Z 4
_cell_length_a 21.235(4)
_cell_length_b 54.000(11)
_cell_length_c 8.7440(18)
_cell_measurement_temperature 293(2)
_cell_volume 10027(3)
_computing_structure_refinement 'SHELXL-2018/3 (Sheldrick, 2018)'
_computing_structure_solution 'SHELXT 2014/5 (Sheldrick, 2014)'
_diffrn_ambient_temperature 293(2)
_diffrn_measured_fraction_theta_full 0.838
_diffrn_measured_fraction_theta_max 0.705
_diffrn_radiation_wavelength 0.700
_diffrn_reflns_av_R_equivalents 0.1260
_diffrn_reflns_av_unetI/netI 0.0653
_diffrn_reflns_Laue_measured_fraction_full 0.838
_diffrn_reflns_Laue_measured_fraction_max 0.705
_diffrn_reflns_limit_h_max 30
_diffrn_reflns_limit_h_min -29
_diffrn_reflns_limit_k_max 76
_diffrn_reflns_limit_k_min -76
_diffrn_reflns_limit_l_max 11
_diffrn_reflns_limit_l_min -11
_diffrn_reflns_number 75083
_diffrn_reflns_point_group_measured_fraction_full 0.838
_diffrn_reflns_point_group_measured_fraction_max 0.705
_diffrn_reflns_theta_full 24.835
_diffrn_reflns_theta_max 33.459
_diffrn_reflns_theta_min 1.486
_exptl_absorpt_coefficient_mu 15.746
_exptl_crystal_density_diffrn 2.999
_exptl_crystal_F_000 7812
_refine_diff_density_max 4.737
_refine_diff_density_min -1.630
_refine_diff_density_rms 0.370
_refine_ls_extinction_coef 0.00060(8)
_refine_ls_extinction_expression Fc^*^=kFc[1+0.001xFc^2^\l^3^/sin(2\q)]^-1/4^
_refine_ls_extinction_method 'SHELXL-2018/3 (Sheldrick 2018)'
_refine_ls_goodness_of_fit_ref 1.047
_refine_ls_hydrogen_treatment constr
_refine_ls_matrix_type full
_refine_ls_number_parameters 320
_refine_ls_number_reflns 14607
_refine_ls_number_restraints 17
_refine_ls_restrained_S_all 1.244
_refine_ls_R_factor_all 0.1401
_refine_ls_R_factor_gt 0.0984
_refine_ls_shift/su_max 4.597
_refine_ls_shift/su_mean 0.075
_refine_ls_structure_factor_coef Fsqd
_refine_ls_weighting_details 'w=1/[\s^2^(Fo^2^)+(0.2000P)^2^] where P=(Fo^2^+2Fc^2^)/3'
_refine_ls_weighting_scheme calc
_refine_ls_wR_factor_gt 0.2940
_refine_ls_wR_factor_ref 0.3315
_reflns_Friedel_coverage 0.000
_reflns_number_gt 7585
_reflns_number_total 14607
_reflns_threshold_expression 'I > 2\s(I)'
_cod_data_source_file d5ce00805k1.cif
_cod_data_source_block tffpbi2_1_a_pl
_cod_depositor_comments 'Adding full bibliography for 1575681--1575682.cif.'
_cod_database_code 1575682
_shelx_shelxl_version_number 2018/3
_shelx_space_group_comment
;
The symmetry employed for this shelxl refinement is uniquely defined
by the following loop, which should always be used as a source of
symmetry information in preference to the above space-group names.
They are only intended as comments.
;

loop_
_space_group_symop_operation_xyz
'x, y, z'
'-x+1/2, -y, z+1/2'
'x+1/2, -y+1/2, -z+1/2'
'-x, y+1/2, -z'
'-x, -y, -z'
'x-1/2, y, -z-1/2'
'-x-1/2, y-1/2, z-1/2'
'x, -y-1/2, z'

loop_
_atom_site_label
_atom_site_type_symbol
_atom_site_fract_x
_atom_site_fract_y
_atom_site_fract_z
_atom_site_U_iso_or_equiv
_atom_site_adp_type
_atom_site_occupancy
_atom_site_site_symmetry_order
_atom_site_calc_flag
_atom_site_refinement_flags_posn
_atom_site_refinement_flags_adp
_atom_site_refinement_flags_occupancy
_atom_site_disorder_assembly
_atom_site_disorder_group
Pb01 Pb 0.32553(4) 0.13934(2) 0.50609(6) 0.0797(2) Uani 1 1 d . . . . .
Pb02 Pb 0.31406(3) 0.06536(2) 0.47501(7) 0.0789(2) Uani 1 1 d . . . . .
Pb05 Pb 0.34103(5) 0.21290(2) 0.51851(8) 0.0884(2) Uani 1 1 d . . . . .
I007 I 0.25283(5) 0.10576(2) 0.74352(13) 0.0877(3) Uani 1 1 d . . . . .
I009 I 0.18908(6) 0.03570(2) 0.47509(13) 0.0896(3) Uani 1 1 d . . . . .
C9 C 0.0875(18) 0.1187(8) 0.490(5) 0.39(6) Uani 1 1 d D . . . .
H9A H 0.101665 0.133425 0.543553 0.468 Uiso 1 1 calc R U . . .
H9AB H 0.119258 0.113899 0.416259 0.468 Uiso 1 1 calc R U . . .
O9 O 0.0276(15) 0.1230(7) 0.416(7) 0.53(5) Uani 1 1 d D . . . .
H9 H 0.014134 0.138018 0.374810 0.639 Uiso 1 1 calc R U . . .
I00B I 0.26308(6) 0.11001(2) 0.23523(13) 0.0943(3) Uani 1 1 d . . . . .
I00D I 0.43961(7) 0.10209(2) 0.52491(15) 0.0953(3) Uani 1 1 d . . . . .
I00F I 0.36431(6) 0.02915(2) 0.71540(15) 0.0982(4) Uani 1 1 d . . . . .
I00G I 0.39180(7) 0.17576(2) 0.77216(14) 0.0988(3) Uani 1 1 d . . . . .
I00I I 0.37382(6) 0.03597(2) 0.20829(15) 0.1015(4) Uani 1 1 d . . . . .
I00J I 0.39783(7) 0.17716(2) 0.26415(14) 0.0999(4) Uani 1 1 d . . . . .
I00N I 0.28423(12) 0.250000 0.2560(2) 0.1089(6) Uani 1 2 d S T P . .
I00O I 0.28030(13) 0.250000 0.7781(2) 0.1153(6) Uani 1 2 d S T P . .
I00P I 0.21397(9) 0.18130(3) 0.49862(16) 0.1143(5) Uani 1 1 d . . . . .
I00R I 0.46098(12) 0.250000 0.5189(2) 0.1110(6) Uani 1 2 d S T P . .
N1 N 0.2086(7) 0.0164(2) 0.884(2) 0.115(5) Uani 1 1 d . . . . .
H1E H 0.225142 0.003814 0.936174 0.173 Uiso 1 1 calc R U . . .
H1D H 0.235663 0.021205 0.811924 0.173 Uiso 1 1 calc R U . . .
H1F H 0.172881 0.011492 0.839893 0.173 Uiso 1 1 calc R U . . .
C1 C 0.0530(14) 0.0462(8) 1.081(4) 0.38(5) Uani 1 1 d D . . . .
H1A H 0.020300 0.052431 1.148821 0.451 Uiso 1 1 calc R U . . .
H1B H 0.071027 0.031819 1.131293 0.451 Uiso 1 1 calc R U . . .
C2 C 0.1019(14) 0.0649(5) 1.076(4) 0.29(3) Uani 1 1 d D . . . .
H2A H 0.127707 0.065262 1.167503 0.349 Uiso 1 1 calc R U . . .
H2AB H 0.085693 0.081356 1.053951 0.349 Uiso 1 1 calc R U . . .
C3 C 0.1387(6) 0.0519(3) 0.925(2) 0.091(4) Uani 1 1 d D . . . .
H3 H 0.148508 0.063247 0.841104 0.110 Uiso 1 1 calc R U . . .
O4 O 0.0870(5) 0.0349(2) 0.8951(17) 0.109(4) Uani 1 1 d D . . . .
H4 H 0.096607 0.020885 0.838201 0.130 Uiso 1 1 calc R U . . .
N3 N 0.2545(12) 0.1914(8) 0.041(3) 0.25(2) Uani 1 1 d . . . . .
H3A H 0.287269 0.194550 -0.019759 0.378 Uiso 1 1 calc R U . . .
H3B H 0.268050 0.188095 0.134703 0.378 Uiso 1 1 calc R U . . .
H3C H 0.229114 0.204484 0.042826 0.378 Uiso 1 1 calc R U . . .
O11 O 0.130(5) 0.1625(6) -0.148(3) 2.00(16) Uani 1 1 d D . . . .
H11 H 0.136493 0.157282 -0.248279 2.400 Uiso 1 1 calc R U . . .
C11 C 0.0220(9) 0.0375(10) 0.944(6) 0.81(14) Uani 1 1 d D . . . .
H11A H -0.002259 0.049876 0.889244 0.973 Uiso 1 1 calc R U . . .
H11B H -0.000928 0.022031 0.954936 0.973 Uiso 1 1 calc R U . . .
C12 C 0.1630(19) 0.1825(7) -0.064(4) 0.79(14) Uani 1 1 d D . . . .
H12 H 0.172412 0.196018 -0.135361 0.945 Uiso 1 1 calc R U . . .
C13 C 0.1278(19) 0.1922(7) 0.064(7) 0.54(8) Uani 1 1 d D . . . .
H13A H 0.090984 0.201852 0.036779 0.654 Uiso 1 1 calc R U . . .
H13B H 0.153080 0.200300 0.141605 0.654 Uiso 1 1 calc R U . . .
C14 C 0.116(2) 0.1662(9) 0.091(4) 1.2(3) Uani 1 1 d D . . . .
H14A H 0.088885 0.164676 0.180112 1.500 Uiso 1 1 calc R U . . .
H14B H 0.155502 0.158162 0.115150 1.500 Uiso 1 1 calc R U . . .
C15 C 0.2216(18) 0.1710(8) -0.016(4) 0.71(13) Uani 1 1 d D . . . .
H15A H 0.214599 0.158660 0.062797 0.850 Uiso 1 1 calc R U . . .
H15B H 0.243529 0.163407 -0.101426 0.850 Uiso 1 1 calc R U . . .
C16 C 0.087(3) 0.1531(9) -0.035(6) 0.36(5) Uani 1 1 d D . . . .
H16A H 0.043664 0.158219 -0.053262 0.431 Uiso 1 1 calc R U . . .
H16B H 0.088918 0.135210 -0.023450 0.431 Uiso 1 1 calc R U . . .
C5 C 0.1958(9) 0.0371(3) 0.9880(17) 0.088(4) Uani 1 1 d . . . . .
H5A H 0.232368 0.047782 0.994740 0.106 Uiso 1 1 calc R U . . .
H5AB H 0.186370 0.030871 1.089522 0.106 Uiso 1 1 calc R U . . .
N2 N -0.1123(7) 0.0875(3) 0.5550(18) 0.105(4) Uani 1 1 d . . . . .
H2B H -0.125076 0.078153 0.477018 0.157 Uiso 1 1 calc R U . . .
H2C H -0.145695 0.093152 0.605623 0.157 Uiso 1 1 calc R U . . .
H2D H -0.088569 0.078456 0.617598 0.157 Uiso 1 1 calc R U . . .
C6 C 0.0754(13) 0.0987(8) 0.597(3) 0.88(11) Uani 1 1 d D . . . .
H6A H 0.110993 0.087464 0.601888 1.062 Uiso 1 1 calc R U . . .
H6AB H 0.067624 0.105183 0.699125 1.062 Uiso 1 1 calc R U . . .
C7 C 0.0246(11) 0.0871(4) 0.544(3) 0.112(6) Uani 1 1 d . . . . .
H7A H -0.004686 0.085031 0.628760 0.134 Uiso 1 1 calc R U . . .
H7B H 0.037225 0.070634 0.512002 0.134 Uiso 1 1 calc R U . . .
C8 C -0.0097(15) 0.0988(4) 0.417(4) 0.181(16) Uani 1 1 d . . . . .
H8 H -0.013749 0.089623 0.320544 0.218 Uiso 1 1 calc R U . . .
C10 C -0.0720(11) 0.1104(4) 0.491(2) 0.118(7) Uani 1 1 d . . . . .
H10A H -0.095882 0.119457 0.415280 0.141 Uiso 1 1 calc R U . . .
H10B H -0.061115 0.121554 0.573970 0.141 Uiso 1 1 calc R U . . .

loop_
_atom_site_aniso_label
_atom_site_aniso_U_11
_atom_site_aniso_U_22
_atom_site_aniso_U_33
_atom_site_aniso_U_23
_atom_site_aniso_U_13
_atom_site_aniso_U_12
Pb01 0.0900(4) 0.0645(3) 0.0845(4) -0.00148(18) 0.0004(2) -0.0032(2)
Pb02 0.0857(4) 0.0675(3) 0.0836(4) -0.00148(19) -0.0010(2) -0.0048(2)
Pb05 0.1144(6) 0.0664(3) 0.0846(4) -0.00049(19) -0.0020(3) -0.0011(3)
I007 0.0838(6) 0.0928(6) 0.0865(7) 0.0012(4) 0.0050(4) -0.0063(4)
I009 0.0786(7) 0.0868(7) 0.1033(8) -0.0045(4) -0.0043(5) -0.0032(4)
C9 0.46(10) 0.39(8) 0.32(6) 0.16(5) -0.23(6) -0.34(8)
O9 0.13(2) 0.31(4) 1.16(13) 0.31(6) -0.23(5) -0.09(2)
I00B 0.1071(8) 0.0901(6) 0.0858(7) -0.0017(4) -0.0132(5) -0.0014(5)
I00D 0.0793(7) 0.0916(7) 0.1150(9) -0.0023(5) 0.0072(5) -0.0021(5)
I00F 0.0875(7) 0.1007(7) 0.1062(9) 0.0197(5) -0.0025(5) 0.0023(5)
I00G 0.1157(9) 0.0901(7) 0.0905(8) 0.0016(4) -0.0130(6) -0.0001(5)
I00I 0.1207(10) 0.0877(6) 0.0962(8) -0.0082(5) 0.0165(6) 0.0007(5)
I00J 0.1151(9) 0.0912(7) 0.0933(8) -0.0010(4) 0.0182(6) -0.0014(5)
I00N 0.1448(17) 0.0921(9) 0.0897(11) 0.000 -0.0192(10) 0.000
I00O 0.1597(19) 0.0963(10) 0.0897(12) 0.000 0.0208(11) 0.000
I00P 0.0941(10) 0.1005(9) 0.1481(13) 0.0002(6) -0.0001(6) 0.0040(7)
I00R 0.0986(14) 0.1022(12) 0.1322(16) 0.000 0.0011(9) 0.000
N1 0.122(12) 0.079(7) 0.144(15) 0.005(8) -0.030(10) 0.014(7)
C1 0.10(2) 0.52(8) 0.52(8) 0.43(7) 0.08(4) 0.05(3)
C2 0.30(5) 0.31(4) 0.26(4) -0.21(4) -0.21(4) 0.24(4)
C3 0.070(9) 0.085(9) 0.120(13) 0.005(8) 0.006(8) -0.001(6)
O4 0.081(8) 0.112(8) 0.132(11) -0.021(7) -0.020(7) 0.021(5)
N3 0.078(16) 0.37(5) 0.31(4) -0.17(4) 0.047(19) -0.07(2)
O11 2.0(4) 2.00(15) 2.00(15) 2.00(14) -0.4(2) -0.4(2)
C11 1.6(4) 0.26(6) 0.53(12) -0.28(8) 0.67(17) -0.35(13)
C12 0.11(4) 0.25(6) 2.0(4) -0.40(13) -0.22(10) 0.04(4)
C13 0.28(6) 0.17(3) 1.2(2) -0.20(7) 0.49(10) -0.07(3)
C14 1.1(3) 0.7(2) 2.0(6) -0.4(3) 1.3(4) -0.4(2)
C15 1.8(4) 0.14(3) 0.19(4) -0.08(3) -0.40(11) 0.25(9)
C16 0.50(13) 0.26(6) 0.32(7) -0.09(5) -0.16(8) -0.05(7)
C5 0.070(10) 0.099(11) 0.095(11) 0.010(7) 0.009(6) 0.014(7)
N2 0.077(9) 0.120(11) 0.117(12) 0.001(8) 0.014(8) -0.010(7)
C6 0.49(7) 2.0(3) 0.17(3) -0.40(8) -0.20(4) 0.95(13)
C7 0.106(16) 0.108(13) 0.120(16) 0.008(10) 0.002(11) 0.028(10)
C8 0.20(3) 0.082(12) 0.26(4) -0.005(16) 0.13(3) 0.005(14)
C10 0.080(13) 0.109(14) 0.16(2) 0.019(10) 0.023(10) 0.006(10)

loop_
_atom_type_symbol
_atom_type_description
_atom_type_scat_dispersion_real
_atom_type_scat_dispersion_imag
_atom_type_scat_source
C C 0.0033 0.0016 'International Tables Vol C Tables 4.2.6.8 and 6.1.1.4'
H H 0.0000 0.0000 'International Tables Vol C Tables 4.2.6.8 and 6.1.1.4'
I I -0.4611 1.7922 'International Tables Vol C Tables 4.2.6.8 and 6.1.1.4'
N N 0.0064 0.0033 'International Tables Vol C Tables 4.2.6.8 and 6.1.1.4'
O O 0.0110 0.0060 'International Tables Vol C Tables 4.2.6.8 and 6.1.1.4'
Pb Pb -3.1439 9.9644 'International Tables Vol C Tables 4.2.6.8 and 6.1.1.4'

loop_
_geom_angle_atom_site_label_1
_geom_angle_atom_site_label_2
_geom_angle_atom_site_label_3
_geom_angle
_geom_angle_site_symmetry_1
_geom_angle_site_symmetry_3
_geom_angle_publ_flag
I00B Pb01 I00D 92.41(4) . . ?
I00B Pb01 I007 89.99(4) . . ?
I00D Pb01 I007 88.57(4) . . ?
I00B Pb01 I00P 91.63(4) . . ?
I00D Pb01 I00P 175.57(4) . . ?
I007 Pb01 I00P 93.25(4) . . ?
I00B Pb01 I00J 91.43(4) . . ?
I00D Pb01 I00J 94.04(4) . . ?
I007 Pb01 I00J 176.98(3) . . ?
I00P Pb01 I00J 84.04(4) . . ?
I00B Pb01 I00G 174.16(3) . . ?
I00D Pb01 I00G 90.89(4) . . ?
I007 Pb01 I00G 94.92(3) . . ?
I00P Pb01 I00G 84.94(4) . . ?
I00J Pb01 I00G 83.52(4) . . ?
I00F Pb02 I00I 92.68(4) . . ?
I00F Pb02 I009 88.18(3) . . ?
I00I Pb02 I009 94.95(4) . . ?
I00F Pb02 I00D 90.65(4) . . ?
I00I Pb02 I00D 94.33(4) . . ?
I009 Pb02 I00D 170.70(4) . . ?
I00F Pb02 I00B 174.06(4) . . ?
I00I Pb02 I00B 91.71(4) . . ?
I009 Pb02 I00B 95.44(4) . . ?
I00D Pb02 I00B 85.02(3) . . ?
I00G Pb05 I00J 88.65(4) . . ?
I00G Pb05 I00P 89.28(4) . . ?
I00J Pb05 I00P 87.60(4) . . ?
I00G Pb05 I00R 97.05(5) . . ?
I00J Pb05 I00R 94.45(5) . . ?
I00P Pb05 I00R 173.38(5) . . ?
I00G Pb05 I00N 177.99(5) . . ?
I00J Pb05 I00N 91.19(4) . . ?
I00P Pb05 I00N 88.71(5) . . ?
I00R Pb05 I00N 84.95(5) . . ?
I00G Pb05 I00O 92.05(4) . . ?
I00J Pb05 I00O 179.08(6) . . ?
I00P Pb05 I00O 91.82(5) . . ?
I00R Pb05 I00O 86.05(5) . . ?
I00N Pb05 I00O 88.09(5) . . ?
O9 C9 C6 105(3) . . ?
O9 C9 H9A 110.8 . . ?
C6 C9 H9A 110.8 . . ?
O9 C9 H9AB 110.8 . . ?
C6 C9 H9AB 110.8 . . ?
H9A C9 H9AB 108.9 . . ?
C9 O9 C8 108(3) . . ?
C9 O9 H9 125.8 . . ?
C8 O9 H9 125.8 . . ?
Pb01 I00B Pb02 75.90(3) . . ?
Pb01 I00D Pb02 76.09(4) . . ?
Pb05 I00G Pb01 75.16(3) . . ?
Pb05 I00J Pb01 75.66(3) . . ?
Pb05 I00N Pb05 75.38(5) . 8_565 ?
Pb05 I00O Pb05 75.01(5) . 8_565 ?
Pb05 I00P Pb01 76.00(4) . . ?
Pb05 I00R Pb05 76.37(6) . 8_565 ?
C5 N1 H1E 109.5 . . ?
C5 N1 H1D 109.5 . . ?
H1E N1 H1D 109.5 . . ?
C5 N1 H1F 109.5 . . ?
H1E N1 H1F 109.5 . . ?
H1D N1 H1F 109.5 . . ?
C2 C1 C11 122(3) . . ?
C2 C1 O4 85.6(19) . . ?
C11 C1 O4 49.5(13) . . ?
C2 C1 H1A 106.9 . . ?
C11 C1 H1A 106.9 . . ?
O4 C1 H1A 155.7 . . ?
C2 C1 H1B 106.9 . . ?
C11 C1 H1B 106.9 . . ?
O4 C1 H1B 88.7 . . ?
H1A C1 H1B 106.7 . . ?
C1 C2 C3 94(2) . . ?
C1 C2 H2A 113.0 . . ?
C3 C2 H2A 113.0 . . ?
C1 C2 H2AB 113.0 . . ?
C3 C2 H2AB 113.0 . . ?
H2A C2 H2AB 110.4 . . ?
O4 C3 C5 109.4(12) . . ?
O4 C3 C2 93.1(15) . . ?
C5 C3 C2 107.4(15) . . ?
O4 C3 H3 114.9 . . ?
C5 C3 H3 114.9 . . ?
C2 C3 H3 114.9 . . ?
C11 O4 C3 127.3(19) . . ?
C11 O4 C1 49.5(12) . . ?
C3 O4 C1 86.0(15) . . ?
C11 O4 H4 116.3 . . ?
C3 O4 H4 116.3 . . ?
C1 O4 H4 144.2 . . ?
C15 N3 H3A 109.4 . . ?
C15 N3 H3B 109.5 . . ?
H3A N3 H3B 109.5 . . ?
C15 N3 H3C 109.5 . . ?
H3A N3 H3C 109.5 . . ?
H3B N3 H3C 109.5 . . ?
C16 O11 C12 102.6(17) . . ?
C16 O11 H11 128.8 . . ?
C12 O11 H11 128.6 . . ?
C1 C11 O4 81(2) . . ?
C1 C11 H11A 115.1 . . ?
O4 C11 H11A 115.1 . . ?
C1 C11 H11B 115.1 . . ?
O4 C11 H11B 115.1 . . ?
H11A C11 H11B 112.2 . . ?
C13 C12 C15 112(3) . . ?
C13 C12 O11 114(4) . . ?
C15 C12 O11 103(4) . . ?
C13 C12 C14 48.9(5) . . ?
C15 C12 C14 92.6(6) . . ?
O11 C12 C14 77(3) . . ?
C13 C12 H12 109.1 . . ?
C15 C12 H12 109.1 . . ?
O11 C12 H12 109.1 . . ?
C14 C12 H12 154.8 . . ?
C12 C13 C14 82.3(7) . . ?
C12 C13 H13A 114.9 . . ?
C14 C13 H13A 115.0 . . ?
C12 C13 H13B 114.9 . . ?
C14 C13 H13B 114.9 . . ?
H13A C13 H13B 112.0 . . ?
C13 C14 C16 115.2(17) . . ?
C13 C14 C12 48.8(5) . . ?
C16 C14 C12 85(3) . . ?
C13 C14 H14A 108.5 . . ?
C16 C14 H14A 108.4 . . ?
C12 C14 H14A 157.3 . . ?
C13 C14 H14B 108.5 . . ?
C16 C14 H14B 108.5 . . ?
C12 C14 H14B 84.7 . . ?
H14A C14 H14B 107.5 . . ?
N3 C15 C12 101(3) . . ?
N3 C15 H15A 111.5 . . ?
C12 C15 H15A 111.5 . . ?
N3 C15 H15B 111.6 . . ?
C12 C15 H15B 111.5 . . ?
H15A C15 H15B 109.3 . . ?
C14 C16 O11 94(2) . . ?
C14 C16 H16A 113.0 . . ?
O11 C16 H16A 112.8 . . ?
C14 C16 H16B 112.9 . . ?
O11 C16 H16B 112.9 . . ?
H16A C16 H16B 110.3 . . ?
N1 C5 C3 108.4(14) . . ?
N1 C5 H5A 110.0 . . ?
C3 C5 H5A 110.0 . . ?
N1 C5 H5AB 110.0 . . ?
C3 C5 H5AB 110.0 . . ?
H5A C5 H5AB 108.4 . . ?
C10 N2 H2B 109.5 . . ?
C10 N2 H2C 109.5 . . ?
H2B N2 H2C 109.5 . . ?
C10 N2 H2D 109.5 . . ?
H2B N2 H2D 109.5 . . ?
H2C N2 H2D 109.5 . . ?
C7 C6 C9 106(2) . . ?
C7 C6 H6A 110.6 . . ?
C9 C6 H6A 110.6 . . ?
C7 C6 H6AB 110.6 . . ?
C9 C6 H6AB 110.6 . . ?
H6A C6 H6AB 108.7 . . ?
C6 C7 C8 117(2) . . ?
C6 C7 H7A 107.9 . . ?
C8 C7 H7A 107.9 . . ?
C6 C7 H7B 107.9 . . ?
C8 C7 H7B 107.9 . . ?
H7A C7 H7B 107.2 . . ?
C7 C8 O9 97(3) . . ?
C7 C8 C10 105(2) . . ?
O9 C8 C10 96(2) . . ?
C7 C8 H8 118.3 . . ?
O9 C8 H8 118.3 . . ?
C10 C8 H8 118.3 . . ?
C8 C10 N2 106.4(16) . . ?
C8 C10 H10A 110.4 . . ?
N2 C10 H10A 110.4 . . ?
C8 C10 H10B 110.4 . . ?
N2 C10 H10B 110.4 . . ?
H10A C10 H10B 108.6 . . ?

loop_
_geom_bond_atom_site_label_1
_geom_bond_atom_site_label_2
_geom_bond_distance
_geom_bond_site_symmetry_2
_geom_bond_publ_flag
Pb01 I00B 3.1427(13) . ?
Pb01 I00D 3.1530(15) . ?
Pb01 I007 3.1592(12) . ?
Pb01 I00P 3.2789(18) . ?
Pb01 I00J 3.3171(13) . ?
Pb01 I00G 3.3558(13) . ?
Pb02 I00F 3.0629(13) . ?
Pb02 I00I 3.0934(13) . ?
Pb02 I009 3.0997(14) . ?
Pb02 I00D 3.3515(15) . ?
Pb02 I00B 3.3734(13) . ?
Pb05 I00G 3.1786(13) . ?
Pb05 I00J 3.1823(13) . ?
Pb05 I00P 3.197(2) . ?
Pb05 I00R 3.241(2) . ?
Pb05 I00N 3.2767(16) . ?
Pb05 I00O 3.2904(16) . ?
C9 O9 1.447(10) . ?
C9 C6 1.453(10) . ?
C9 H9A 0.9700 . ?
C9 H9AB 0.9700 . ?
O9 C8 1.53(4) . ?
O9 H9 0.9300 . ?
N1 C5 1.47(2) . ?
N1 H1E 0.8900 . ?
N1 H1D 0.8900 . ?
N1 H1F 0.8900 . ?
C1 C2 1.450(10) . ?
C1 C11 1.451(10) . ?
C1 O4 1.88(5) . ?
C1 H1A 0.9700 . ?
C1 H1B 0.9700 . ?
C2 C3 1.69(3) . ?
C2 H2A 0.9700 . ?
C2 H2AB 0.9700 . ?
C3 O4 1.452(9) . ?
C3 C5 1.55(2) . ?
C3 H3 0.9800 . ?
O4 C11 1.452(7) . ?
O4 H4 0.9300 . ?
N3 C15 1.39(5) . ?
N3 H3A 0.8900 . ?
N3 H3B 0.8900 . ?
N3 H3C 0.8900 . ?
O11 C16 1.450(10) . ?
O11 C12 1.47(8) . ?
O11 H11 0.9300 . ?
C11 H11A 0.9700 . ?
C11 H11B 0.9700 . ?
C12 C13 1.446(10) . ?
C12 C15 1.455(10) . ?
C12 C14 1.903(10) . ?
C12 H12 0.9800 . ?
C13 C14 1.446(10) . ?
C13 H13A 0.9700 . ?
C13 H13B 0.9700 . ?
C14 C16 1.447(10) . ?
C14 H14A 0.9700 . ?
C14 H14B 0.9700 . ?
C15 H15A 0.9700 . ?
C15 H15B 0.9700 . ?
C16 H16A 0.9700 . ?
C16 H16B 0.9700 . ?
C5 H5A 0.9700 . ?
C5 H5AB 0.9700 . ?
N2 C10 1.60(3) . ?
N2 H2B 0.8900 . ?
N2 H2C 0.8900 . ?
N2 H2D 0.8900 . ?
C6 C7 1.33(5) . ?
C6 H6A 0.9700 . ?
C6 H6AB 0.9700 . ?
C7 C8 1.48(4) . ?
C7 H7A 0.9700 . ?
C7 H7B 0.9700 . ?
C8 C10 1.60(3) . ?
C8 H8 0.9800 . ?
C10 H10A 0.9700 . ?
C10 H10B 0.9700 . ?

loop_
_geom_torsion_atom_site_label_1
_geom_torsion_atom_site_label_2
_geom_torsion_atom_site_label_3
_geom_torsion_atom_site_label_4
_geom_torsion
_geom_torsion_site_symmetry_1
_geom_torsion_site_symmetry_2
_geom_torsion_site_symmetry_3
_geom_torsion_site_symmetry_4
_geom_torsion_publ_flag
C6 C9 O9 C8 -28(7) . . . . ?
C11 C1 C2 C3 -44(4) . . . . ?
O4 C1 C2 C3 -8.6(16) . . . . ?
C1 C2 C3 O4 11(2) . . . . ?
C1 C2 C3 C5 -100.3(19) . . . . ?
C5 C3 O4 C11 130(4) . . . . ?
C2 C3 O4 C11 21(4) . . . . ?
C5 C3 O4 C1 101.1(16) . . . . ?
C2 C3 O4 C1 -8.5(16) . . . . ?
C2 C1 O4 C11 -139(4) . . . . ?
C2 C1 O4 C3 10.0(18) . . . . ?
C11 C1 O4 C3 149(4) . . . . ?
C2 C1 C11 O4 50(5) . . . . ?
C3 O4 C11 C1 -40(5) . . . . ?
C16 O11 C12 C13 -23(6) . . . . ?
C16 O11 C12 C15 99(4) . . . . ?
C16 O11 C12 C14 10(3) . . . . ?
C15 C12 C13 C14 -73(3) . . . . ?
O11 C12 C13 C14 44(4) . . . . ?
C12 C13 C14 C16 -57(6) . . . . ?
C13 C12 C15 N3 -66(3) . . . . ?
O11 C12 C15 N3 171(4) . . . . ?
C14 C12 C15 N3 -112(3) . . . . ?
C13 C14 C16 O11 49(4) . . . . ?
C12 C14 C16 O11 9(3) . . . . ?
C12 O11 C16 C14 -12(4) . . . . ?
O4 C3 C5 N1 51.6(19) . . . . ?
C2 C3 C5 N1 151.4(17) . . . . ?
O9 C9 C6 C7 22(5) . . . . ?
C9 C6 C7 C8 -9(4) . . . . ?
C6 C7 C8 O9 -7(4) . . . . ?
C6 C7 C8 C10 -105(3) . . . . ?
C9 O9 C8 C7 21(5) . . . . ?
C9 O9 C8 C10 128(5) . . . . ?
C7 C8 C10 N2 -64(3) . . . . ?
O9 C8 C10 N2 -162(3) . . . . ?
